data_4061747
_journal_name_full Organometallics
_journal_paper_doi 10.1021/om050610d
_journal_year 2005
_chemical_formula_sum 'C17 H24 N2 O2 W'
_chemical_formula_weight 472.240
_space_group_IT_number 14
_symmetry_cell_setting monoclinic
_symmetry_space_group_name_Hall '-P 2ybc'
_symmetry_space_group_name_H-M 'P 1 21/c 1'
_cell_angle_alpha 90.00
_cell_angle_beta 104.422(13)
_cell_angle_gamma 90.00
_cell_formula_units_Z 1
_cell_length_a 16.0910(18)
_cell_length_b 6.7543(5)
_cell_length_c 16.8063(18)
_cell_measurement_temperature 293(2)
_cell_volume 1769.0(3)
_diffrn_ambient_temperature 293(2)
_exptl_crystal_density_diffrn 1.769
_cod_depositor_comments
;
The following automatic conversions were performed:
'_symmetry_cell_setting' value 'Monoclinic' changed to 'monoclinic'
according to '/home/saulius/struct/CIF-dictionaries/cif_core.dic'
dictionary named 'cif_core.dic' version 2.4.1 from 2010-06-29.

Automatic conversion script
Id: cif_fix_enum 1527 2010-12-29 10:47:43Z saulius 
;
_cod_original_sg_symbol_H-M 'P 21/c'
_cod_database_code 4061747

loop_
_symmetry_equiv_pos_as_xyz
'x, y, z'
'-x, y+1/2, -z+1/2'
'-x, -y, -z'
'x, -y-1/2, z-1/2'

loop_
_atom_site_label
_atom_site_type_symbol
_atom_site_fract_x
_atom_site_fract_y
_atom_site_fract_z
_atom_site_U_iso_or_equiv
_atom_site_adp_type
_atom_site_occupancy
_atom_site_symmetry_multiplicity
_atom_site_calc_flag
_atom_site_refinement_flags
_atom_site_disorder_assembly
_atom_site_disorder_group
W W 0.144298(13) 0.37026(4) 0.452357(12) 0.04894(9) Uani 1 1 d . . .
N N 0.1608(3) 0.6147(10) 0.4937(3) 0.0619(13) Uani 1 1 d . . .
O1 O 0.1628(5) 0.7855(11) 0.5153(5) 0.102(2) Uani 1 1 d . . .
C C 0.1409(5) 0.2624(12) 0.5605(4) 0.0644(17) Uani 1 1 d . . .
O2 O 0.1356(5) 0.1988(12) 0.6210(4) 0.107(2) Uani 1 1 d . . .
C11 C 0.1004(8) 0.308(3) 0.3118(5) 0.118(5) Uani 1 1 d . . .
H1 H 0.1370 0.3386 0.2786 0.141 Uiso 1 1 calc R . .
C12 C 0.0925(8) 0.136(2) 0.3478(7) 0.120(4) Uani 1 1 d . . .
H2 H 0.1238 0.0235 0.3428 0.144 Uiso 1 1 calc R . .
C13 C 0.0354(7) 0.145(2) 0.3910(7) 0.110(4) Uani 1 1 d . . .
H3 H 0.0203 0.0402 0.4203 0.133 Uiso 1 1 calc R . .
C14 C 0.0021(5) 0.327(3) 0.3867(6) 0.113(5) Uani 1 1 d . . .
H4 H -0.0387 0.3688 0.4136 0.135 Uiso 1 1 calc R . .
C15 C 0.0371(9) 0.440(2) 0.3371(8) 0.136(5) Uani 1 1 d . . .
H5 H 0.0245 0.5717 0.3220 0.164 Uiso 1 1 calc R . .
C1 C 0.2734(5) 0.2224(14) 0.5027(6) 0.079(2) Uani 1 1 d . . .
H1A H 0.3060 0.2670 0.5563 0.095 Uiso 1 1 calc R . .
H1B H 0.2751 0.0801 0.4957 0.095 Uiso 1 1 calc R . .
C2 C 0.2804(4) 0.3371(11) 0.4358(5) 0.0634(17) Uani 1 1 d . . .
H2A H 0.2501 0.2963 0.3838 0.076 Uiso 1 1 calc R . .
C21 C 0.3321(4) 0.5178(11) 0.4418(4) 0.0594(15) Uani 1 1 d . . .
C22 C 0.3531(4) 0.6090(13) 0.3809(5) 0.0699(17) Uani 1 1 d . A .
C23 C 0.4106(6) 0.7856(17) 0.4102(7) 0.096(3) Uani 1 1 d . . .
H23A H 0.4628 0.7771 0.3913 0.115 Uiso 1 1 calc R . .
H23B H 0.3814 0.9082 0.3904 0.115 Uiso 1 1 calc R . .
C24 C 0.4299(5) 0.7755(17) 0.4995(7) 0.097(3) Uani 1 1 d . . .
H24A H 0.4179 0.9017 0.5218 0.117 Uiso 1 1 calc R . .
H24B H 0.4901 0.7444 0.5218 0.117 Uiso 1 1 calc R . .
C25 C 0.3735(5) 0.6131(16) 0.5222(5) 0.088(2) Uani 1 1 d . . .
H25A H 0.4079 0.5183 0.5598 0.105 Uiso 1 1 calc R . .
H25B H 0.3308 0.6692 0.5474 0.105 Uiso 1 1 calc R . .
N2 N 0.3235(6) 0.5517(13) 0.2954(5) 0.102(3) Uani 1 1 d . . .
C31 C 0.3046(13) 0.705(3) 0.2388(13) 0.094(5) Uiso 0.50 1 d P A 1
H31A H 0.2973 0.6516 0.1839 0.112 Uiso 0.50 1 calc PR A 1
H31B H 0.3523 0.7971 0.2489 0.112 Uiso 0.50 1 calc PR A 1
C32 C 0.2298(11) 0.806(3) 0.2434(11) 0.084(4) Uiso 0.50 1 d P A 1
H32A H 0.2182 0.9094 0.2029 0.127 Uiso 0.50 1 calc PR A 1
H32B H 0.2376 0.8628 0.2972 0.127 Uiso 0.50 1 calc PR A 1
H32C H 0.1825 0.7152 0.2334 0.127 Uiso 0.50 1 calc PR A 1
C41 C 0.3507 0.3631 0.2706 0.195(15) Uiso 0.50 1 d P A 1
H41A H 0.3524 0.2676 0.3140 0.234 Uiso 0.50 1 calc PR A 1
H41B H 0.3086 0.3177 0.2222 0.234 Uiso 0.50 1 calc PR A 1
C42 C 0.4257 0.3685 0.2543 0.136(9) Uiso 0.50 1 d P A 1
H42A H 0.4398 0.2393 0.2377 0.204 Uiso 0.50 1 calc PR A 1
H42B H 0.4682 0.4089 0.3025 0.204 Uiso 0.50 1 calc PR A 1
H42C H 0.4244 0.4612 0.2107 0.204 Uiso 0.50 1 calc PR A 1

loop_
_atom_site_aniso_label
_atom_site_aniso_U_11
_atom_site_aniso_U_22
_atom_site_aniso_U_33
_atom_site_aniso_U_23
_atom_site_aniso_U_13
_atom_site_aniso_U_12
W 0.05074(12) 0.05319(16) 0.04408(11) -0.00091(12) 0.01405(7) -0.00414(12)
N 0.070(3) 0.051(4) 0.068(3) 0.006(3) 0.024(2) -0.002(3)
O1 0.128(5) 0.051(4) 0.135(6) -0.010(4) 0.051(4) -0.006(3)
C 0.084(4) 0.061(5) 0.051(3) 0.000(3) 0.022(3) -0.015(3)
O2 0.154(6) 0.103(6) 0.070(3) 0.015(3) 0.040(4) -0.022(4)
C11 0.112(8) 0.196(15) 0.045(4) -0.018(6) 0.018(4) -0.057(9)
C12 0.122(8) 0.130(12) 0.100(7) -0.065(8) 0.011(6) -0.027(8)
C13 0.094(7) 0.139(12) 0.091(6) -0.025(7) 0.009(5) -0.052(8)
C14 0.049(4) 0.205(16) 0.079(5) -0.017(8) 0.007(3) -0.001(6)
C15 0.126(10) 0.124(11) 0.111(8) 0.022(8) -0.062(8) -0.001(8)
C1 0.061(4) 0.059(5) 0.118(6) 0.021(4) 0.024(4) 0.009(3)
C2 0.051(3) 0.061(5) 0.082(4) -0.005(3) 0.023(3) 0.000(3)
C21 0.045(3) 0.060(4) 0.074(4) 0.000(3) 0.017(3) 0.000(3)
C22 0.062(3) 0.060(5) 0.095(5) 0.002(4) 0.033(3) 0.003(3)
C23 0.077(5) 0.095(7) 0.116(7) 0.019(6) 0.024(5) -0.020(5)
C24 0.062(4) 0.081(7) 0.142(9) -0.011(6) 0.013(5) -0.018(4)
C25 0.066(4) 0.099(7) 0.090(5) 0.000(5) 0.004(3) -0.025(5)
N2 0.152(8) 0.080(6) 0.089(5) -0.008(4) 0.057(5) -0.004(5)

loop_
_geom_bond_atom_site_label_1
_geom_bond_atom_site_label_2
_geom_bond_distance
_geom_bond_site_symmetry_2
_geom_bond_publ_flag
W N 1.786(7) . ?
W C 1.972(6) . ?
W C1 2.270(7) . ?
W C2 2.286(6) . ?
W C14 2.298(8) . ?
W C15 2.300(8) . ?
W C11 2.329(8) . ?
W C13 2.355(9) . ?
W C12 2.355(9) . ?
N O1 1.207(8) . ?
C O2 1.126(8) . ?
C11 C12 1.327(18) . ?
C11 C15 1.49(2) . ?
C12 C13 1.305(16) . ?
C13 C14 1.334(18) . ?
C14 C15 1.355(19) . ?
C1 C2 1.393(11) . ?
C2 C21 1.467(10) . ?
C21 C22 1.309(10) . ?
C21 C25 1.495(11) . ?
C22 N2 1.449(11) . ?
C22 C23 1.515(12) . ?
C23 C24 1.455(14) . ?
C24 C25 1.532(12) . ?
N2 C31 1.39(2) . ?
N2 C41 1.442(9) . ?
C31 C32 1.40(3) . ?
C41 C42 1.30270(14) . ?
